data_4129783
loop_
_publ_author_name
'Mo, Fanyang'
'Lim, Hee Nam'
'Dong, Guangbin'

_publ_section_title
;
 Bifunctional Ligand-Assisted Catalytic Ketone \a-Alkenylation with
 Internal Alkynes: Controlled Synthesis of Enones and Mechanistic Studies.
;
_journal_issue 49
_journal_name_full 'Journal of the American Chemical Society'
_journal_page_first 15518
_journal_page_last 15527
_journal_paper_doi 10.1021/jacs.5b10466
_journal_volume 137
_journal_year 2015
_chemical_formula_moiety 'C26 H24 N4 O4'
_chemical_formula_sum 'C26 H24 N4 O4'
_chemical_formula_weight 456.49
_space_group_IT_number 14
_space_group_name_Hall '-P 2ybc'
_space_group_name_H-M_alt 'P 1 21/c 1'
_symmetry_cell_setting monoclinic
_symmetry_space_group_name_H-M 'P 1 21/c 1'
_atom_sites_solution_hydrogens geom
_atom_sites_solution_primary direct
_atom_sites_solution_secondary difmap
_audit_creation_method SHELXL-97
_cell_angle_alpha 90.00
_cell_angle_beta 107.535(5)
_cell_angle_gamma 90.00
_cell_formula_units_Z 4
_cell_length_a 20.415(4)
_cell_length_b 7.2172(12)
_cell_length_c 16.172(3)
_cell_measurement_reflns_used 24336
_cell_measurement_temperature 153(2)
_cell_measurement_theta_max 27.5
_cell_measurement_theta_min 3.0
_cell_volume 2272.0(7)
_computing_cell_refinement 'CrystalClear (Rigaku Inc., 2008)'
_computing_data_collection 'CrystalClear (Rigaku Inc., 2008)'
_computing_data_reduction 'CrystalClear (Rigaku Inc., 2008)'
_computing_molecular_graphics 'XP SHELXTL/PC, Siemens Analytical'
_computing_structure_refinement 'XL SHELXTL/PC, Siemens Analytical'
_computing_structure_solution
;

SIR97 - Altomare A., Burla M.C., Camalli M., Cascarano G.L., Giacovazzo C., 
Guagliardi A., Moliterni A.G.G., Polidori G.,Spagna R.
;
_diffrn_ambient_temperature 153(2)
_diffrn_measured_fraction_theta_full 0.999
_diffrn_measured_fraction_theta_max 0.999
_diffrn_measurement_device_type 'Rigaku SCX-Mini with Mercury 2 CCD'
_diffrn_measurement_method \w-scans
_diffrn_radiation_monochromator graphite
_diffrn_radiation_source 'fine-focus sealed tube'
_diffrn_radiation_type MoK\a
_diffrn_radiation_wavelength 0.71075
_diffrn_reflns_av_R_equivalents 0.0695
_diffrn_reflns_av_sigmaI/netI 0.0566
_diffrn_reflns_limit_h_max 26
_diffrn_reflns_limit_h_min -26
_diffrn_reflns_limit_k_max 9
_diffrn_reflns_limit_k_min -9
_diffrn_reflns_limit_l_max 20
_diffrn_reflns_limit_l_min -21
_diffrn_reflns_number 23366
_diffrn_reflns_theta_full 27.48
_diffrn_reflns_theta_max 27.48
_diffrn_reflns_theta_min 3.01
_exptl_absorpt_coefficient_mu 0.092
_exptl_absorpt_correction_T_max 1.00
_exptl_absorpt_correction_T_min 0.636
_exptl_absorpt_correction_type multi-scan
_exptl_absorpt_process_details
;
Abscor. T. Higashi (2001). The Rigaku Corporation, Tokyo, Japan.
;
_exptl_crystal_colour orange
_exptl_crystal_density_diffrn 1.335
_exptl_crystal_density_method 'not measured'
_exptl_crystal_description prisms
_exptl_crystal_F_000 960
_exptl_crystal_size_max 0.38
_exptl_crystal_size_mid 0.27
_exptl_crystal_size_min 0.10
_refine_diff_density_max 0.253
_refine_diff_density_min -0.213
_refine_diff_density_rms 0.048
_refine_ls_extinction_coef 0.0053(9)
_refine_ls_extinction_expression Fc^*^=kFc[1+0.001xFc^2^\l^3^/sin(2\q)]^-1/4^
_refine_ls_extinction_method SHELXL
_refine_ls_goodness_of_fit_ref 1.133
_refine_ls_hydrogen_treatment mixed
_refine_ls_matrix_type full
_refine_ls_number_parameters 379
_refine_ls_number_reflns 5202
_refine_ls_number_restraints 313
_refine_ls_restrained_S_all 1.117
_refine_ls_R_factor_all 0.0907
_refine_ls_R_factor_gt 0.0646
_refine_ls_shift/su_max 0.001
_refine_ls_shift/su_mean 0.000
_refine_ls_structure_factor_coef Fsqd
_refine_ls_weighting_details 'calc w=1/[\s^2^(Fo^2^)+(0.0473P)^2^+1.1751P] where P=(Fo^2^+2Fc^2^)/3'
_refine_ls_weighting_scheme calc
_refine_ls_wR_factor_gt 0.1496
_refine_ls_wR_factor_ref 0.1624
_reflns_number_gt 3800
_reflns_number_total 5202
_reflns_threshold_expression >2sigma(I)
_cod_data_source_file ja5b10466_si_017.cif
_cod_data_source_block shelxl
_cod_depositor_comments
;
The following automatic conversions were performed:

data item '_symmetry_cell_setting' value 'Monoclinic' was changed to
'monoclinic' in accordance with the
/home/saulius/struct/COD-crude-data/automatic-downloads/DataCite-retrospective/ACS/depositions/lib/dictionaries/cif_core.dic
dictionary named 'cif_core.dic' version 2.4.2 last updated on
2011-04-26.

Automatic conversion script
Id: cif_fix_values 6909 2019-04-08 15:41:33Z antanas 
;
_cod_original_sg_symbol_H-M P21/c
_cod_database_code 4129783

loop_
_symmetry_equiv_pos_as_xyz
'x, y, z'
'-x, y+1/2, -z+1/2'
'-x, -y, -z'
'x, -y-1/2, z-1/2'

loop_
_atom_site_label
_atom_site_type_symbol
_atom_site_fract_x
_atom_site_fract_y
_atom_site_fract_z
_atom_site_U_iso_or_equiv
_atom_site_adp_type
_atom_site_occupancy
_atom_site_symmetry_multiplicity
_atom_site_calc_flag
_atom_site_refinement_flags
_atom_site_disorder_assembly
_atom_site_disorder_group
O1 O 0.44555(9) 0.1082(3) 0.70941(10) 0.0506(5) Uani 1 1 d . . .
O2 O 0.55074(9) 0.1873(3) 0.73551(11) 0.0663(6) Uani 1 1 d . . .
O3 O 0.68935(9) 0.3779(3) 1.00933(12) 0.0589(5) Uani 1 1 d . . .
O4 O 0.64551(9) 0.4213(2) 1.11366(10) 0.0487(4) Uani 1 1 d . . .
N1 N 0.39048(9) 0.0839(3) 0.83533(11) 0.0326(4) Uani 1 1 d . . .
N2 N 0.33589(9) 0.0627(2) 0.86838(10) 0.0301(4) Uani 1 1 d . . .
N3 N 0.50053(10) 0.1585(3) 0.76016(11) 0.0352(4) Uani 1 1 d . . .
N4 N 0.64140(10) 0.3703(3) 1.04006(12) 0.0389(5) Uani 1 1 d . . .
C1 C 0.45003(10) 0.1595(3) 0.88325(12) 0.0269(4) Uani 1 1 d . . .
C2 C 0.50607(10) 0.1895(3) 0.85018(12) 0.0286(4) Uani 1 1 d . . .
C3 C 0.56881(11) 0.2556(3) 0.90194(13) 0.0311(5) Uani 1 1 d . . .
H3 H 0.6062 0.2711 0.8790 0.037 Uiso 1 1 calc R . .
C4 C 0.57599(10) 0.2981(3) 0.98671(12) 0.0297(4) Uani 1 1 d . . .
C5 C 0.52139(11) 0.2788(3) 1.02133(12) 0.0302(5) Uani 1 1 d . . .
H5 H 0.5270 0.3132 1.0797 0.036 Uiso 1 1 calc R . .
C6 C 0.45995(11) 0.2102(3) 0.97093(13) 0.0296(4) Uani 1 1 d . . .
H6 H 0.4232 0.1962 0.9951 0.036 Uiso 1 1 calc R . .
C7 C 0.28399(10) -0.0183(3) 0.81614(12) 0.0292(4) Uani 1 1 d . . .
C8 C 0.28035(11) -0.1067(3) 0.72942(13) 0.0341(5) Uani 1 1 d . . .
H8A H 0.3135 -0.2101 0.7373 0.041 Uiso 1 1 calc R . .
H8B H 0.2903 -0.0144 0.6895 0.041 Uiso 1 1 calc R . .
C9 C 0.20649(11) -0.1774(3) 0.69437(14) 0.0375(5) Uani 1 1 d . . .
H9A H 0.1767 -0.0845 0.6558 0.045 Uiso 1 1 calc R . .
H9B H 0.2046 -0.2945 0.6618 0.045 Uiso 1 1 calc R . .
C10 C 0.18447(12) -0.2084(4) 0.77525(15) 0.0439(6) Uani 1 1 d . . .
H10A H 0.1339 -0.2024 0.7615 0.053 Uiso 1 1 calc R . .
H10B H 0.2007 -0.3300 0.8020 0.053 Uiso 1 1 calc R . .
C11 C 0.21852(10) -0.0515(3) 0.83417(13) 0.0339(5) Uani 1 1 d . A .
C12 C 0.18919(11) 0.0532(4) 0.88203(14) 0.0436(6) Uani 1 1 d . . .
C13 C 0.22141(13) 0.2204(3) 0.93414(14) 0.0433(6) Uani 1 1 d . A .
H13A H 0.1907 0.3286 0.9152 0.052 Uiso 1 1 calc R . .
H13B H 0.2655 0.2483 0.9231 0.052 Uiso 1 1 calc R . .
C14 C 0.23428(11) 0.1897(3) 1.03059(13) 0.0347(5) Uani 1 1 d D . .
C15 C 0.29734(12) 0.1224(3) 1.08172(15) 0.0408(5) Uani 1 1 d D A .
H15 H 0.3327 0.0964 1.0564 0.049 Uiso 1 1 calc R . .
C16 C 0.30862(14) 0.0933(3) 1.16974(16) 0.0497(6) Uani 1 1 d D . .
H16 H 0.3519 0.0479 1.2044 0.060 Uiso 1 1 calc R A .
C17 C 0.25786(14) 0.1293(3) 1.20735(15) 0.0496(7) Uani 1 1 d D A .
H17 H 0.2661 0.1099 1.2677 0.059 Uiso 1 1 calc R . .
C18 C 0.19521(14) 0.1937(3) 1.15698(15) 0.0469(6) Uani 1 1 d D . .
H18 H 0.1598 0.2174 1.1825 0.056 Uiso 1 1 calc R A .
C19 C 0.18340(12) 0.2241(3) 1.06942(14) 0.0411(5) Uani 1 1 d D A .
H19 H 0.1399 0.2691 1.0353 0.049 Uiso 1 1 calc R . .
C20 C 0.11654(19) 0.0556(5) 0.8738(2) 0.0332(8) Uani 0.56 1 d PDU A 1
C21 C 0.0897(2) -0.0926(6) 0.9089(3) 0.0382(9) Uani 0.56 1 d PDU A 1
C22 C 0.0195(2) -0.0888(10) 0.9022(5) 0.0490(15) Uani 0.56 1 d PDU A 1
H22 H 0.0001 -0.1878 0.9256 0.059 Uiso 0.56 1 calc PR A 1
C23 C -0.0215(2) 0.0564(8) 0.8620(3) 0.0565(12) Uani 0.56 1 d PDU A 1
H23 H -0.0689 0.0554 0.8580 0.068 Uiso 0.56 1 calc PR A 1
C24 C 0.0045(2) 0.2022(7) 0.8277(3) 0.0572(12) Uani 0.56 1 d PDU A 1
H24 H -0.0243 0.3015 0.7999 0.069 Uiso 0.56 1 calc PR A 1
C25 C 0.0735(3) 0.2016(10) 0.8347(5) 0.0485(15) Uani 0.56 1 d PDU A 1
H25 H 0.0923 0.3034 0.8122 0.058 Uiso 0.56 1 calc PR A 1
C26 C 0.1334(4) -0.2501(14) 0.9521(10) 0.047(2) Uani 0.56 1 d PDU A 1
H26A H 0.1357 -0.3423 0.9085 0.071 Uiso 0.56 1 calc PR A 1
H26B H 0.1136 -0.3071 0.9942 0.071 Uiso 0.56 1 calc PR A 1
H26C H 0.1798 -0.2052 0.9821 0.071 Uiso 0.56 1 calc PR A 1
C20A C 0.1223(2) -0.0532(7) 0.8997(3) 0.0318(11) Uani 0.44 1 d PDU A 2
C21A C 0.0586(2) 0.0323(7) 0.8665(3) 0.0407(11) Uani 0.44 1 d PDU A 2
C22A C 0.0019(3) -0.0495(12) 0.8840(6) 0.0478(18) Uani 0.44 1 d PDU A 2
H22A H -0.0419 0.0074 0.8629 0.057 Uiso 0.44 1 calc PR A 2
C23A C 0.0087(3) -0.2109(9) 0.9313(4) 0.0564(14) Uani 0.44 1 d PDU A 2
H23A H -0.0305 -0.2632 0.9423 0.068 Uiso 0.44 1 calc PR A 2
C24A C 0.0708(3) -0.2970(8) 0.9626(4) 0.0506(14) Uani 0.44 1 d PDU A 2
H24A H 0.0750 -0.4105 0.9935 0.061 Uiso 0.44 1 calc PR A 2
C25A C 0.1275(5) -0.2144(17) 0.9480(12) 0.043(2) Uani 0.44 1 d PDU A 2
H25A H 0.1713 -0.2698 0.9718 0.052 Uiso 0.44 1 calc PR A 2
C26A C 0.0495(4) 0.2016(14) 0.8124(7) 0.059(2) Uani 0.44 1 d PDU A 2
H26D H 0.0865 0.2093 0.7855 0.089 Uiso 0.44 1 calc PR A 2
H26E H 0.0510 0.3109 0.8489 0.089 Uiso 0.44 1 calc PR A 2
H26F H 0.0051 0.1965 0.7671 0.089 Uiso 0.44 1 calc PR A 2
H1N H 0.3882(12) 0.055(3) 0.7816(16) 0.040(6) Uiso 1 1 d . . .

loop_
_atom_site_aniso_label
_atom_site_aniso_U_11
_atom_site_aniso_U_22
_atom_site_aniso_U_33
_atom_site_aniso_U_23
_atom_site_aniso_U_13
_atom_site_aniso_U_12
O1 0.0469(10) 0.0786(13) 0.0281(8) -0.0162(8) 0.0139(8) -0.0218(9)
O2 0.0410(10) 0.1300(19) 0.0341(9) -0.0127(10) 0.0207(8) -0.0160(11)
O3 0.0363(10) 0.0871(15) 0.0529(11) -0.0062(10) 0.0126(9) -0.0130(9)
O4 0.0489(10) 0.0600(11) 0.0294(8) -0.0063(7) 0.0003(7) -0.0068(8)
N1 0.0340(10) 0.0408(10) 0.0260(9) -0.0070(7) 0.0138(8) -0.0072(8)
N2 0.0312(9) 0.0327(9) 0.0280(9) -0.0013(7) 0.0113(7) -0.0020(7)
N3 0.0377(10) 0.0443(11) 0.0263(9) -0.0024(8) 0.0135(8) -0.0035(8)
N4 0.0368(11) 0.0419(11) 0.0334(10) 0.0037(8) 0.0038(9) -0.0015(8)
C1 0.0299(10) 0.0256(10) 0.0251(10) 0.0015(7) 0.0080(8) 0.0002(8)
C2 0.0349(11) 0.0299(10) 0.0226(10) 0.0012(8) 0.0108(9) 0.0016(8)
C3 0.0286(10) 0.0359(11) 0.0297(10) 0.0049(9) 0.0100(9) 0.0024(8)
C4 0.0300(11) 0.0306(11) 0.0251(10) 0.0043(8) 0.0031(8) 0.0023(8)
C5 0.0391(12) 0.0271(10) 0.0223(10) 0.0029(8) 0.0062(9) 0.0041(8)
C6 0.0330(11) 0.0313(11) 0.0262(10) 0.0020(8) 0.0116(9) 0.0027(8)
C7 0.0343(11) 0.0258(10) 0.0265(10) 0.0008(8) 0.0076(9) 0.0013(8)
C8 0.0393(12) 0.0331(11) 0.0304(11) -0.0036(9) 0.0113(9) -0.0001(9)
C9 0.0416(12) 0.0368(12) 0.0299(11) -0.0059(9) 0.0045(10) -0.0004(9)
C10 0.0343(12) 0.0590(16) 0.0380(12) -0.0137(11) 0.0102(10) -0.0105(11)
C11 0.0280(11) 0.0452(13) 0.0255(10) -0.0038(9) 0.0037(9) -0.0004(9)
C12 0.0272(11) 0.0684(17) 0.0304(11) -0.0103(11) 0.0017(9) 0.0062(11)
C13 0.0485(14) 0.0475(14) 0.0308(12) -0.0040(10) 0.0074(10) 0.0174(11)
C14 0.0377(12) 0.0340(12) 0.0299(11) -0.0060(9) 0.0063(9) 0.0019(9)
C15 0.0356(12) 0.0403(13) 0.0430(13) -0.0001(10) 0.0066(10) -0.0001(10)
C16 0.0525(15) 0.0399(14) 0.0432(14) 0.0033(11) -0.0060(12) -0.0066(11)
C17 0.0744(19) 0.0367(13) 0.0332(12) -0.0040(10) 0.0095(13) -0.0158(12)
C18 0.0626(17) 0.0398(13) 0.0451(14) -0.0111(10) 0.0266(13) -0.0090(11)
C19 0.0396(13) 0.0421(13) 0.0401(13) -0.0118(10) 0.0099(11) 0.0026(10)
C20 0.0288(19) 0.042(2) 0.0270(18) -0.0041(16) 0.0056(15) -0.0035(17)
C21 0.036(2) 0.042(2) 0.0339(19) -0.0026(17) 0.0071(18) -0.0124(19)
C22 0.038(3) 0.059(3) 0.050(3) -0.004(2) 0.013(2) -0.009(2)
C23 0.034(2) 0.067(3) 0.064(3) -0.004(2) 0.008(2) -0.005(2)
C24 0.035(2) 0.067(3) 0.060(3) 0.002(2) 0.000(2) 0.006(2)
C25 0.037(3) 0.056(3) 0.047(3) -0.001(2) 0.004(3) 0.002(2)
C26 0.055(4) 0.045(4) 0.043(3) 0.008(3) 0.017(3) -0.006(3)
C20A 0.030(3) 0.037(3) 0.028(2) -0.008(2) 0.008(2) -0.007(2)
C21A 0.030(2) 0.050(2) 0.040(2) -0.004(2) 0.0074(19) 0.0016(19)
C22A 0.030(3) 0.061(4) 0.054(4) 0.003(3) 0.014(3) -0.002(3)
C23A 0.042(3) 0.074(4) 0.056(3) 0.001(3) 0.020(2) -0.011(3)
C24A 0.040(3) 0.056(3) 0.056(3) 0.007(2) 0.014(2) -0.013(2)
C25A 0.034(3) 0.049(4) 0.045(4) -0.003(3) 0.010(3) -0.012(3)
C26A 0.040(5) 0.068(4) 0.066(6) 0.016(4) 0.009(4) 0.009(4)

loop_
_atom_type_symbol
_atom_type_description
_atom_type_scat_dispersion_real
_atom_type_scat_dispersion_imag
_atom_type_scat_source
C C 0.0033 0.0016 'International Tables Vol C Tables 4.2.6.8 and 6.1.1.4'
H H 0.0000 0.0000 'International Tables Vol C Tables 4.2.6.8 and 6.1.1.4'
N N 0.0061 0.0033 'International Tables Vol C Tables 4.2.6.8 and 6.1.1.4'
O O 0.0106 0.0060 'International Tables Vol C Tables 4.2.6.8 and 6.1.1.4'

loop_
_geom_angle_atom_site_label_1
_geom_angle_atom_site_label_2
_geom_angle_atom_site_label_3
_geom_angle
C1 N1 N2 121.08(17)
C1 N1 H1N 115.8(15)
N2 N1 H1N 123.0(15)
C7 N2 N1 113.50(17)
O2 N3 O1 121.23(17)
O2 N3 C2 118.89(18)
O1 N3 C2 119.86(17)
O4 N4 O3 123.50(19)
O4 N4 C4 117.85(19)
O3 N4 C4 118.65(18)
N1 C1 C2 122.46(18)
N1 C1 C6 120.85(18)
C2 C1 C6 116.68(18)
C3 C2 C1 121.90(18)
C3 C2 N3 116.08(18)
C1 C2 N3 121.99(18)
C4 C3 C2 118.83(19)
C4 C3 H3 120.6
C2 C3 H3 120.6
C3 C4 C5 121.42(19)
C3 C4 N4 118.53(19)
C5 C4 N4 120.02(18)
C6 C5 C4 119.81(18)
C6 C5 H5 120.1
C4 C5 H5 120.1
C5 C6 C1 121.25(19)
C5 C6 H6 119.4
C1 C6 H6 119.4
N2 C7 C11 124.36(18)
N2 C7 C8 126.91(19)
C11 C7 C8 108.62(17)
C7 C8 C9 104.50(17)
C7 C8 H8A 110.9
C9 C8 H8A 110.9
C7 C8 H8B 110.9
C9 C8 H8B 110.9
H8A C8 H8B 108.9
C10 C9 C8 104.12(17)
C10 C9 H9A 110.9
C8 C9 H9A 110.9
C10 C9 H9B 110.9
C8 C9 H9B 110.9
H9A C9 H9B 109.0
C11 C10 C9 103.49(18)
C11 C10 H10A 111.1
C9 C10 H10A 111.1
C11 C10 H10B 111.1
C9 C10 H10B 111.1
H10A C10 H10B 109.0
C12 C11 C7 127.7(2)
C12 C11 C10 125.8(2)
C7 C11 C10 105.69(17)
C11 C12 C20 125.1(2)
C11 C12 C13 125.3(2)
C20 C12 C13 107.7(2)
C11 C12 C20A 111.7(3)
C13 C12 C20A 121.1(2)
C12 C13 C14 111.7(2)
C12 C13 H13A 109.3
C14 C13 H13A 109.3
C12 C13 H13B 109.3
C14 C13 H13B 109.3
H13A C13 H13B 107.9
C19 C14 C15 118.6(2)
C19 C14 C13 121.2(2)
C15 C14 C13 120.3(2)
C16 C15 C14 120.0(2)
C16 C15 H15 120.0
C14 C15 H15 120.0
C17 C16 C15 120.7(2)
C17 C16 H16 119.6
C15 C16 H16 119.6
C18 C17 C16 119.5(2)
C18 C17 H17 120.2
C16 C17 H17 120.2
C17 C18 C19 120.4(2)
C17 C18 H18 119.8
C19 C18 H18 119.8
C18 C19 C14 120.8(2)
C18 C19 H19 119.6
C14 C19 H19 119.6
C25 C20 C21 119.5(4)
C25 C20 C12 122.5(4)
C21 C20 C12 118.0(3)
C20 C21 C22 118.0(4)
C20 C21 C26 121.6(4)
C22 C21 C26 120.4(4)
C23 C22 C21 120.9(5)
C23 C22 H22 119.6
C21 C22 H22 119.6
C24 C23 C22 121.5(5)
C24 C23 H23 119.3
C22 C23 H23 119.3
C23 C24 C25 118.4(5)
C23 C24 H24 120.8
C25 C24 H24 120.8
C24 C25 C20 121.8(6)
C24 C25 H25 119.1
C20 C25 H25 119.1
C25A C20A C21A 119.5(6)
C25A C20A C12 123.8(5)
C21A C20A C12 116.6(4)
C20A C21A C22A 117.9(5)
C20A C21A C26A 121.9(5)
C22A C21A C26A 120.2(5)
C23A C22A C21A 121.1(6)
C23A C22A H22A 119.4
C21A C22A H22A 119.4
C24A C23A C22A 121.2(5)
C24A C23A H23A 119.4
C22A C23A H23A 119.4
C23A C24A C25A 118.1(6)
C23A C24A H24A 120.9
C25A C24A H24A 120.9
C24A C25A C20A 122.1(8)
C24A C25A H25A 118.9
C20A C25A H25A 118.9
C21A C26A H26D 109.5
C21A C26A H26E 109.5
H26D C26A H26E 109.5
C21A C26A H26F 109.5
H26D C26A H26F 109.5
H26E C26A H26F 109.5

loop_
_geom_bond_atom_site_label_1
_geom_bond_atom_site_label_2
_geom_bond_distance
O1 N3 1.229(2)
O2 N3 1.224(2)
O3 N4 1.225(2)
O4 N4 1.224(2)
N1 C1 1.345(3)
N1 N2 1.382(2)
N1 H1N 0.88(2)
N2 C7 1.280(3)
N3 C2 1.443(2)
N4 C4 1.451(3)
C1 C2 1.418(3)
C1 C6 1.419(3)
C2 C3 1.387(3)
C3 C4 1.369(3)
C3 H3 0.9500
C4 C5 1.397(3)
C5 C6 1.366(3)
C5 H5 0.9500
C6 H6 0.9500
C7 C11 1.471(3)
C7 C8 1.522(3)
C8 C9 1.530(3)
C8 H8A 0.9900
C8 H8B 0.9900
C9 C10 1.522(3)
C9 H9A 0.9900
C9 H9B 0.9900
C10 C11 1.508(3)
C10 H10A 0.9900
C10 H10B 0.9900
C11 C12 1.345(3)
C12 C20 1.449(4)
C12 C13 1.505(3)
C12 C20A 1.665(6)
C13 C14 1.518(3)
C13 H13A 0.9900
C13 H13B 0.9900
C14 C19 1.388(3)
C14 C15 1.391(3)
C15 C16 1.388(3)
C15 H15 0.9500
C16 C17 1.375(4)
C16 H16 0.9500
C17 C18 1.374(3)
C17 H17 0.9500
C18 C19 1.380(3)
C18 H18 0.9500
C19 H19 0.9500
C20 C25 1.396(6)
C20 C21 1.397(5)
C21 C22 1.404(5)
C21 C26 1.483(8)
C22 C23 1.376(6)
C22 H22 0.9500
C23 C24 1.369(6)
C23 H23 0.9500
C24 C25 1.379(6)
C24 H24 0.9500
C25 H25 0.9500
C26 H26A 0.9800
C26 H26B 0.9800
C26 H26C 0.9800
C20A C25A 1.387(8)
C20A C21A 1.393(5)
C21A C22A 1.401(6)
C21A C26A 1.481(8)
C22A C23A 1.377(7)
C22A H22A 0.9500
C23A C24A 1.365(6)
C23A H23A 0.9500
C24A C25A 1.383(7)
C24A H24A 0.9500
C25A H25A 0.9500
C26A H26D 0.9800
C26A H26E 0.9800
C26A H26F 0.9800

loop_
_geom_hbond_atom_site_label_D
_geom_hbond_atom_site_label_H
_geom_hbond_atom_site_label_A
_geom_hbond_distance_DH
_geom_hbond_distance_HA
_geom_hbond_distance_DA
_geom_hbond_angle_DHA
N1 H1N O1 0.88(2) 1.93(2) 2.612(2) 133(2)

loop_
_geom_torsion_atom_site_label_1
_geom_torsion_atom_site_label_2
_geom_torsion_atom_site_label_3
_geom_torsion_atom_site_label_4
_geom_torsion
C1 N1 N2 C7 -177.26(19)
N2 N1 C1 C2 -177.57(18)
N2 N1 C1 C6 3.6(3)
N1 C1 C2 C3 -175.5(2)
C6 C1 C2 C3 3.4(3)
N1 C1 C2 N3 6.5(3)
C6 C1 C2 N3 -174.66(18)
O2 N3 C2 C3 1.7(3)
O1 N3 C2 C3 -176.6(2)
O2 N3 C2 C1 179.8(2)
O1 N3 C2 C1 1.6(3)
C1 C2 C3 C4 -2.0(3)
N3 C2 C3 C4 176.22(18)
C2 C3 C4 C5 -0.9(3)
C2 C3 C4 N4 -178.92(19)
O4 N4 C4 C3 174.42(19)
O3 N4 C4 C3 -5.3(3)
O4 N4 C4 C5 -3.6(3)
O3 N4 C4 C5 176.7(2)
C3 C4 C5 C6 2.3(3)
N4 C4 C5 C6 -179.80(19)
C4 C5 C6 C1 -0.7(3)
N1 C1 C6 C5 176.82(19)
C2 C1 C6 C5 -2.1(3)
N1 N2 C7 C11 -177.61(18)
N1 N2 C7 C8 6.7(3)
N2 C7 C8 C9 -178.7(2)
C11 C7 C8 C9 5.1(2)
C7 C8 C9 C10 -25.7(2)
C8 C9 C10 C11 36.6(2)
N2 C7 C11 C12 31.3(3)
C8 C7 C11 C12 -152.3(2)
N2 C7 C11 C10 -158.5(2)
C8 C7 C11 C10 17.8(2)
C9 C10 C11 C12 136.6(2)
C9 C10 C11 C7 -33.7(2)
C7 C11 C12 C20 156.7(3)
C10 C11 C12 C20 -11.6(4)
C7 C11 C12 C13 -5.8(4)
C10 C11 C12 C13 -174.0(2)
C7 C11 C12 C20A -170.1(2)
C10 C11 C12 C20A 21.6(4)
C11 C12 C13 C14 -115.5(3)
C20 C12 C13 C14 79.5(3)
C20A C12 C13 C14 47.5(3)
C12 C13 C14 C19 -86.0(3)
C12 C13 C14 C15 92.6(3)
C19 C14 C15 C16 -0.8(3)
C13 C14 C15 C16 -179.5(2)
C14 C15 C16 C17 0.3(4)
C15 C16 C17 C18 0.5(4)
C16 C17 C18 C19 -0.7(4)
C17 C18 C19 C14 0.3(4)
C15 C14 C19 C18 0.5(3)
C13 C14 C19 C18 179.2(2)
C11 C12 C20 C25 -105.4(5)
C13 C12 C20 C25 59.7(5)
C20A C12 C20 C25 -179.5(7)
C11 C12 C20 C21 76.4(4)
C13 C12 C20 C21 -118.5(4)
C20A C12 C20 C21 2.3(4)
C25 C20 C21 C22 0.7(7)
C12 C20 C21 C22 179.0(5)
C25 C20 C21 C26 -179.3(9)
C12 C20 C21 C26 -1.0(9)
C20 C21 C22 C23 0.2(9)
C26 C21 C22 C23 -179.8(9)
C21 C22 C23 C24 -0.4(10)
C22 C23 C24 C25 -0.3(9)
C23 C24 C25 C20 1.3(10)
C21 C20 C25 C24 -1.5(9)
C12 C20 C25 C24 -179.7(5)
C11 C12 C20A C25A 65.2(11)
C20 C12 C20A C25A -172.7(12)
C13 C12 C20A C25A -99.9(11)
C11 C12 C20A C21A -117.8(4)
C20 C12 C20A C21A 4.3(4)
C13 C12 C20A C21A 77.1(5)
C25A C20A C21A C22A 0.2(13)
C12 C20A C21A C22A -176.9(6)
C25A C20A C21A C26A -178.3(11)
C12 C20A C21A C26A 4.6(8)
C20A C21A C22A C23A -1.0(12)
C26A C21A C22A C23A 177.4(8)
C21A C22A C23A C24A -0.1(13)
C22A C23A C24A C25A 2.1(14)
C23A C24A C25A C20A -3(2)
C21A C20A C25A C24A 2(2)
C12 C20A C25A C24A 178.8(10)
